data_7211880
loop_
_publ_author_name
'Br\"udgam, Irene'
'Lentz, Dieter'
'Vorbr\"uggen, Helmut'

_publ_section_title
;
 Synthesis, crystal and molecular structure of alkali metal nonaflates
;
_journal_issue 3
_journal_name_full CrystEngComm
_journal_page_first 795
_journal_paper_doi 10.1039/b916157k
_journal_volume 12
_journal_year 2010
_chemical_formula_sum 'C4 F9 K O3 S'
_chemical_formula_weight 338.20
_chemical_name_systematic 'Potasium Nonafluorobutylsulfonate'
_space_group_IT_number 2
_symmetry_cell_setting triclinic
_symmetry_space_group_name_Hall '-P 1'
_symmetry_space_group_name_H-M 'P -1'
_atom_sites_solution_primary direct
_atom_sites_solution_secondary difmap
_audit_creation_method SHELXL-97
_cell_angle_alpha 83.233(4)
_cell_angle_beta 86.532(4)
_cell_angle_gamma 87.185(4)
_cell_formula_units_Z 2
_cell_length_a 5.0606(9)
_cell_length_b 5.5530(10)
_cell_length_c 16.997(3)
_cell_measurement_reflns_used 961
_cell_measurement_temperature 173(2)
_cell_measurement_theta_max 30.48
_cell_measurement_theta_min 3.7
_cell_volume 473.02(15)
_computing_cell_refinement 'BRUKER SMART'
_computing_data_collection 'BRUKER SMART'
_computing_data_reduction 'BRUKER SAINT'
_computing_publication_material 'SHELXL-97 (Sheldrick, 1997)'
_computing_structure_refinement 'SHELXL-97 (Sheldrick, 1997)'
_computing_structure_solution 'SHELXS-97 (Sheldrick, 1990)'
_diffrn_ambient_temperature 173(2)
_diffrn_measured_fraction_theta_full 0.970
_diffrn_measured_fraction_theta_max 0.970
_diffrn_measurement_device_type 'ccd area detector'
_diffrn_measurement_method 'phi and omega scans with .3 deg in omega'
_diffrn_radiation_monochromator graphite
_diffrn_radiation_source 'fine-focus sealed tube'
_diffrn_radiation_type MoK\a
_diffrn_radiation_wavelength 0.71073
_diffrn_reflns_av_R_equivalents 0.0181
_diffrn_reflns_av_sigmaI/netI 0.0279
_diffrn_reflns_limit_h_max 7
_diffrn_reflns_limit_h_min -6
_diffrn_reflns_limit_k_max 7
_diffrn_reflns_limit_k_min -6
_diffrn_reflns_limit_l_max 24
_diffrn_reflns_limit_l_min -24
_diffrn_reflns_number 5886
_diffrn_reflns_theta_full 30.51
_diffrn_reflns_theta_max 30.51
_diffrn_reflns_theta_min 2.42
_exptl_absorpt_coefficient_mu 0.926
_exptl_absorpt_correction_T_max 1.
_exptl_absorpt_correction_T_min .688
_exptl_absorpt_correction_type empirical
_exptl_crystal_colour colorless
_exptl_crystal_density_diffrn 2.375
_exptl_crystal_density_method 'not measured'
_exptl_crystal_description plate
_exptl_crystal_F_000 328
_exptl_crystal_size_max .5
_exptl_crystal_size_mid .13
_exptl_crystal_size_min .02
_refine_diff_density_max 0.533
_refine_diff_density_min -0.357
_refine_diff_density_rms 0.074
_refine_ls_extinction_method none
_refine_ls_goodness_of_fit_ref 1.063
_refine_ls_matrix_type full
_refine_ls_number_parameters 163
_refine_ls_number_reflns 2796
_refine_ls_number_restraints 0
_refine_ls_restrained_S_all 1.063
_refine_ls_R_factor_all 0.0406
_refine_ls_R_factor_gt 0.0300
_refine_ls_shift/su_max 0.000
_refine_ls_shift/su_mean 0.000
_refine_ls_structure_factor_coef Fsqd
_refine_ls_weighting_details 'calc w=1/[\s^2^(Fo^2^)+(0.0357P)^2^+0.1848P] where P=(Fo^2^+2Fc^2^)/3'
_refine_ls_weighting_scheme calc
_refine_ls_wR_factor_gt 0.0702
_refine_ls_wR_factor_ref 0.0751
_reflns_number_gt 2309
_reflns_number_total 2796
_reflns_threshold_expression >2sigma(I)
_cod_data_source_file b916157k.txt
_cod_data_source_block org97m
_cod_original_cell_volume 473.01(15)
_cod_original_sg_symbol_H-M P-1
_cod_database_code 7211880

loop_
_symmetry_equiv_pos_as_xyz
'x, y, z'
'-x, -y, -z'

loop_
_atom_site_label
_atom_site_type_symbol
_atom_site_fract_x
_atom_site_fract_y
_atom_site_fract_z
_atom_site_U_iso_or_equiv
_atom_site_adp_type
_atom_site_occupancy
_atom_site_symmetry_multiplicity
_atom_site_calc_flag
K1 K 0.02513(7) 1.24926(6) 0.08117(2) 0.01961(9) Uani 1 1 d
S1 S 0.47715(8) 0.76738(7) 0.09783(2) 0.01437(9) Uani 1 1 d
O1 O 0.6632(2) 0.6171(2) 0.05587(7) 0.0197(2) Uani 1 1 d
O2 O 0.5580(2) 1.0113(2) 0.10273(7) 0.0208(3) Uani 1 1 d
O3 O 0.2041(2) 0.7553(2) 0.07825(7) 0.0192(2) Uani 1 1 d
C1 C 0.4816(3) 0.6180(3) 0.20128(9) 0.0173(3) Uani 1 1 d
C2 C 0.3905(3) 0.7832(3) 0.26597(10) 0.0193(3) Uani 1 1 d
C3 C 0.3215(4) 0.6444(3) 0.34888(10) 0.0238(4) Uani 1 1 d
C4 C 0.3159(5) 0.8016(4) 0.41832(11) 0.0351(5) Uani 1 1 d
F1 F 0.7302(2) 0.5310(2) 0.21479(6) 0.0266(2) Uani 1 1 d
F2 F 0.3230(2) 0.42641(18) 0.20831(6) 0.0242(2) Uani 1 1 d
F3 F 0.5835(2) 0.93552(19) 0.27294(6) 0.0269(2) Uani 1 1 d
F4 F 0.1724(2) 0.91623(19) 0.24249(6) 0.0248(2) Uani 1 1 d
F5 F 0.5010(2) 0.4612(2) 0.36387(6) 0.0334(3) Uani 1 1 d
F6 F 0.0818(2) 0.5517(2) 0.34851(7) 0.0339(3) Uani 1 1 d
F7 F 0.5578(3) 0.8616(3) 0.43141(8) 0.0523(4) Uani 1 1 d
F8 F 0.1661(3) 1.0008(3) 0.40290(8) 0.0496(4) Uani 1 1 d
F9 F 0.2158(3) 0.6765(3) 0.48370(7) 0.0505(4) Uani 1 1 d

loop_
_atom_site_aniso_label
_atom_site_aniso_U_11
_atom_site_aniso_U_22
_atom_site_aniso_U_33
_atom_site_aniso_U_23
_atom_site_aniso_U_13
_atom_site_aniso_U_12
K1 0.01663(18) 0.01627(17) 0.02586(18) -0.00295(13) -0.00094(13) 0.00092(13)
S1 0.01158(18) 0.01385(18) 0.01795(17) -0.00277(13) -0.00149(13) -0.00032(14)
O1 0.0160(6) 0.0219(6) 0.0218(6) -0.0068(4) -0.0011(4) 0.0040(5)
O2 0.0221(6) 0.0158(6) 0.0250(6) -0.0031(4) -0.0005(5) -0.0044(5)
O3 0.0120(5) 0.0222(6) 0.0238(6) -0.0034(5) -0.0028(4) 0.0000(5)
C1 0.0165(8) 0.0141(7) 0.0215(7) -0.0015(6) -0.0030(6) 0.0001(6)
C2 0.0176(8) 0.0182(8) 0.0229(7) -0.0042(6) -0.0021(6) -0.0031(6)
C3 0.0242(9) 0.0257(9) 0.0217(8) -0.0022(6) -0.0012(7) -0.0035(7)
C4 0.0434(13) 0.0400(12) 0.0229(9) -0.0082(8) 0.0032(8) -0.0066(10)
F1 0.0197(5) 0.0337(6) 0.0259(5) -0.0028(4) -0.0064(4) 0.0101(4)
F2 0.0318(6) 0.0155(5) 0.0258(5) -0.0019(4) -0.0008(4) -0.0073(4)
F3 0.0296(6) 0.0261(5) 0.0273(5) -0.0079(4) -0.0010(4) -0.0132(5)
F4 0.0237(5) 0.0238(5) 0.0260(5) -0.0038(4) 0.0005(4) 0.0068(4)
F5 0.0398(7) 0.0326(6) 0.0258(5) 0.0035(4) -0.0045(5) 0.0046(5)
F6 0.0303(6) 0.0411(7) 0.0301(6) -0.0002(5) 0.0024(5) -0.0148(5)
F7 0.0529(9) 0.0760(11) 0.0344(7) -0.0236(7) -0.0050(6) -0.0219(8)
F8 0.0677(10) 0.0409(8) 0.0406(7) -0.0160(6) 0.0071(7) 0.0073(7)
F9 0.0671(10) 0.0620(9) 0.0215(6) -0.0032(6) 0.0093(6) -0.0120(8)

loop_
_atom_type_symbol
_atom_type_description
_atom_type_scat_dispersion_real
_atom_type_scat_dispersion_imag
_atom_type_scat_source
C C 0.0033 0.0016 'International Tables Vol C Tables 4.2.6.8 and 6.1.1.4'
O O 0.0106 0.0060 'International Tables Vol C Tables 4.2.6.8 and 6.1.1.4'
F F 0.0171 0.0103 'International Tables Vol C Tables 4.2.6.8 and 6.1.1.4'
S S 0.1246 0.1234 'International Tables Vol C Tables 4.2.6.8 and 6.1.1.4'
K K 0.2009 0.2494 'International Tables Vol C Tables 4.2.6.8 and 6.1.1.4'

loop_
_geom_angle_atom_site_label_1
_geom_angle_atom_site_label_2
_geom_angle_atom_site_label_3
_geom_angle
_geom_angle_site_symmetry_1
_geom_angle_site_symmetry_3
O1 K1 O2 78.05(4) 1_465 1_455
O1 K1 O1 95.07(4) 1_465 2_675
O2 K1 O1 130.75(4) 1_455 2_675
O1 K1 O3 152.37(4) 1_465 .
O2 K1 O3 77.91(4) 1_455 .
O1 K1 O3 90.39(4) 2_675 .
O1 K1 O2 157.28(4) 1_465 .
O2 K1 O2 124.52(4) 1_455 .
O1 K1 O2 72.62(4) 2_675 .
O3 K1 O2 49.21(3) . .
O1 K1 O3 62.03(4) 1_465 1_565
O2 K1 O3 137.95(4) 1_455 1_565
O1 K1 O3 69.04(3) 2_675 1_565
O3 K1 O3 143.95(4) . 1_565
O2 K1 O3 95.41(3) . 1_565
O1 K1 F2 100.21(3) 1_465 1_565
O2 K1 F2 126.16(3) 1_455 1_565
O1 K1 F2 103.08(3) 2_675 1_565
O3 K1 F2 104.88(3) . 1_565
O2 K1 F2 65.51(3) . 1_565
O3 K1 F2 55.24(3) 1_565 1_565
O1 K1 O3 69.77(3) 1_465 2_575
O2 K1 O3 71.40(3) 1_455 2_575
O1 K1 O3 60.75(4) 2_675 2_575
O3 K1 O3 89.73(3) . 2_575
O2 K1 O3 117.00(3) . 2_575
O3 K1 O3 104.07(3) 1_565 2_575
F2 K1 O3 158.76(3) 1_565 2_575
O1 K1 F1 54.74(3) 1_465 1_465
O2 K1 F1 79.65(3) 1_455 1_465
O1 K1 F1 134.95(4) 2_675 1_465
O3 K1 F1 132.49(3) . 1_465
O2 K1 F1 121.45(3) . 1_465
O3 K1 F1 67.20(3) 1_565 1_465
F2 K1 F1 58.76(3) 1_565 1_465
O3 K1 F1 121.38(3) 2_575 1_465
O1 K1 F4 130.63(3) 1_465 .
O2 K1 F4 83.72(3) 1_455 .
O1 K1 F4 130.25(3) 2_675 .
O3 K1 F4 59.27(3) . .
O2 K1 F4 57.66(3) . .
O3 K1 F4 111.74(3) 1_565 .
F2 K1 F4 56.53(3) 1_565 .
O3 K1 F4 144.06(3) 2_575 .
F1 K1 F4 77.11(3) 1_465 .
O1 K1 S1 175.16(3) 1_465 .
O2 K1 S1 100.73(3) 1_455 .
O1 K1 S1 82.15(3) 2_675 .
O3 K1 S1 24.48(2) . .
O2 K1 S1 24.81(2) . .
O3 K1 S1 120.14(3) 1_565 .
F2 K1 S1 84.32(3) 1_565 .
O3 K1 S1 105.38(3) 2_575 .
F1 K1 S1 129.83(2) 1_465 .
F4 K1 S1 53.47(2) . .
O1 K1 K1 48.57(3) 1_465 2_585
O2 K1 K1 109.91(3) 1_455 2_585
O1 K1 K1 46.51(3) 2_675 2_585
O3 K1 K1 130.57(3) . 2_585
O2 K1 K1 116.54(3) . 2_585
O3 K1 K1 52.35(2) 1_565 2_585
F2 K1 K1 107.43(3) 1_565 2_585
O3 K1 K1 51.72(3) 2_575 2_585
F1 K1 K1 96.40(3) 1_465 2_585
F4 K1 K1 163.86(3) . 2_585
S1 K1 K1 128.524(19) . 2_585
O1 S1 O2 115.39(7) . .
O1 S1 O3 114.84(7) . .
O2 S1 O3 113.82(7) . .
O1 S1 C1 102.63(7) . .
O2 S1 C1 104.39(7) . .
O3 S1 C1 103.64(7) . .
O1 S1 K1 145.71(5) . .
O2 S1 K1 59.37(5) . .
O3 S1 K1 54.70(5) . .
C1 S1 K1 111.52(5) . .
S1 O1 K1 141.43(7) . 1_645
S1 O1 K1 127.98(7) . 2_675
K1 O1 K1 84.93(4) 1_645 2_675
S1 O2 K1 136.12(7) . 1_655
S1 O2 K1 95.82(6) . .
K1 O2 K1 124.52(4) 1_655 .
S1 O3 K1 100.82(6) . .
S1 O3 K1 113.72(6) . 1_545
K1 O3 K1 143.95(4) . 1_545
S1 O3 K1 129.65(7) . 2_575
K1 O3 K1 90.27(3) . 2_575
K1 O3 K1 75.93(3) 1_545 2_575
F1 C1 F2 107.64(13) . .
F1 C1 C2 108.53(12) . .
F2 C1 C2 108.59(13) . .
F1 C1 S1 108.47(11) . .
F2 C1 S1 108.31(10) . .
C2 C1 S1 115.05(11) . .
F3 C2 F4 108.37(14) . .
F3 C2 C1 108.65(13) . .
F4 C2 C1 108.73(13) . .
F3 C2 C3 108.65(13) . .
F4 C2 C3 107.89(14) . .
C1 C2 C3 114.42(14) . .
F6 C3 F5 108.68(15) . .
F6 C3 C4 107.74(16) . .
F5 C3 C4 107.48(15) . .
F6 C3 C2 108.98(13) . .
F5 C3 C2 109.32(15) . .
C4 C3 C2 114.50(15) . .
F8 C4 F7 109.25(18) . .
F8 C4 F9 108.45(19) . .
F7 C4 F9 108.40(17) . .
F8 C4 C3 110.58(17) . .
F7 C4 C3 110.81(17) . .
F9 C4 C3 109.30(17) . .
C1 F1 K1 116.63(9) . 1_645
C1 F2 K1 127.53(9) . 1_545
C2 F4 K1 134.04(9) . .

loop_
_geom_bond_atom_site_label_1
_geom_bond_atom_site_label_2
_geom_bond_distance
_geom_bond_site_symmetry_2
K1 O1 2.6895(13) 1_465
K1 O2 2.7491(13) 1_455
K1 O1 2.7797(13) 2_675
K1 O3 2.8509(13) .
K1 O2 2.9676(14) .
K1 O3 2.9885(13) 1_565
K1 F2 2.9917(11) 1_565
K1 O3 3.0145(12) 2_575
K1 F1 3.1672(12) 1_465
K1 F4 3.2266(12) .
K1 S1 3.4310(7) .
K1 K1 3.6929(9) 2_585
S1 O1 1.4398(12) .
S1 O2 1.4471(12) .
S1 O3 1.4475(12) .
S1 C1 1.8547(16) .
O1 K1 2.6895(13) 1_645
O1 K1 2.7797(13) 2_675
O2 K1 2.7491(13) 1_655
O3 K1 2.9885(13) 1_545
O3 K1 3.0145(12) 2_575
C1 F1 1.3484(19) .
C1 F2 1.3535(18) .
C1 C2 1.549(2) .
C2 F3 1.3426(18) .
C2 F4 1.351(2) .
C2 C3 1.553(2) .
C3 F6 1.341(2) .
C3 F5 1.342(2) .
C3 C4 1.547(3) .
C4 F8 1.319(3) .
C4 F7 1.322(3) .
C4 F9 1.326(2) .
F1 K1 3.1672(12) 1_645
F2 K1 2.9917(11) 1_545

loop_
_geom_torsion_atom_site_label_1
_geom_torsion_atom_site_label_2
_geom_torsion_atom_site_label_3
_geom_torsion_atom_site_label_4
_geom_torsion
_geom_torsion_site_symmetry_1
_geom_torsion_site_symmetry_4
O1 K1 S1 O1 29.4(3) 1_465 .
O2 K1 S1 O1 104.34(9) 1_455 .
O1 K1 S1 O1 -25.80(11) 2_675 .
O3 K1 S1 O1 82.85(11) . .
O2 K1 S1 O1 -90.94(11) . .
O3 K1 S1 O1 -85.95(9) 1_565 .
F2 K1 S1 O1 -129.88(9) 1_565 .
O3 K1 S1 O1 30.87(9) 2_575 .
F1 K1 S1 O1 -170.26(9) 1_465 .
F4 K1 S1 O1 178.15(9) . .
K1 K1 S1 O1 -22.09(10) 2_585 .
O1 K1 S1 O2 120.4(4) 1_465 .
O2 K1 S1 O2 -164.73(8) 1_455 .
O1 K1 S1 O2 65.14(6) 2_675 .
O3 K1 S1 O2 173.78(8) . .
O3 K1 S1 O2 4.98(6) 1_565 .
F2 K1 S1 O2 -38.94(6) 1_565 .
O3 K1 S1 O2 121.81(6) 2_575 .
F1 K1 S1 O2 -79.32(6) 1_465 .
F4 K1 S1 O2 -90.92(6) . .
K1 K1 S1 O2 68.84(6) 2_585 .
O1 K1 S1 O3 -53.4(4) 1_465 .
O2 K1 S1 O3 21.49(6) 1_455 .
O1 K1 S1 O3 -108.64(6) 2_675 .
O2 K1 S1 O3 -173.78(8) . .
O3 K1 S1 O3 -168.80(8) 1_565 .
F2 K1 S1 O3 147.28(6) 1_565 .
O3 K1 S1 O3 -51.97(8) 2_575 .
F1 K1 S1 O3 106.90(7) 1_465 .
F4 K1 S1 O3 95.30(6) . .
K1 K1 S1 O3 -104.94(6) 2_585 .
O1 K1 S1 C1 -145.2(4) 1_465 .
O2 K1 S1 C1 -70.31(6) 1_455 .
O1 K1 S1 C1 159.56(6) 2_675 .
O3 K1 S1 C1 -91.80(8) . .
O2 K1 S1 C1 94.42(8) . .
O3 K1 S1 C1 99.40(6) 1_565 .
F2 K1 S1 C1 55.47(6) 1_565 .
O3 K1 S1 C1 -143.77(6) 2_575 .
F1 K1 S1 C1 15.09(6) 1_465 .
F4 K1 S1 C1 3.50(6) . .
K1 K1 S1 C1 163.26(6) 2_585 .
O2 S1 O1 K1 103.93(12) . 1_645
O3 S1 O1 K1 -120.64(11) . 1_645
C1 S1 O1 K1 -8.92(13) . 1_645
K1 S1 O1 K1 176.18(4) . 1_645
O2 S1 O1 K1 -39.10(10) . 2_675
O3 S1 O1 K1 96.33(9) . 2_675
C1 S1 O1 K1 -151.95(7) . 2_675
K1 S1 O1 K1 33.15(13) . 2_675
O1 S1 O2 K1 -16.65(12) . 1_655
O3 S1 O2 K1 -152.53(9) . 1_655
C1 S1 O2 K1 95.17(10) . 1_655
K1 S1 O2 K1 -158.07(11) . 1_655
O1 S1 O2 K1 141.43(6) . .
O3 S1 O2 K1 5.55(7) . .
C1 S1 O2 K1 -106.75(6) . .
O1 K1 O2 S1 -169.13(7) 1_465 .
O2 K1 O2 S1 18.31(10) 1_455 .
O1 K1 O2 S1 -109.64(6) 2_675 .
O3 K1 O2 S1 -3.40(5) . .
O3 K1 O2 S1 -175.67(6) 1_565 .
F2 K1 O2 S1 136.58(6) 1_565 .
O3 K1 O2 S1 -66.87(6) 2_575 .
F1 K1 O2 S1 117.80(5) 1_465 .
F4 K1 O2 S1 71.97(5) . .
K1 K1 O2 S1 -125.36(5) 2_585 .
O1 K1 O2 K1 -7.44(13) 1_465 1_655
O2 K1 O2 K1 180.0 1_455 1_655
O1 K1 O2 K1 52.06(5) 2_675 1_655
O3 K1 O2 K1 158.29(7) . 1_655
O3 K1 O2 K1 -13.98(6) 1_565 1_655
F2 K1 O2 K1 -61.73(5) 1_565 1_655
O3 K1 O2 K1 94.82(5) 2_575 1_655
F1 K1 O2 K1 -80.50(6) 1_465 1_655
F4 K1 O2 K1 -126.34(6) . 1_655
S1 K1 O2 K1 161.69(10) . 1_655
K1 K1 O2 K1 36.34(6) 2_585 1_655
O1 S1 O3 K1 -141.98(6) . .
O2 S1 O3 K1 -5.85(8) . .
C1 S1 O3 K1 106.90(6) . .
O1 S1 O3 K1 48.60(9) . 1_545
O2 S1 O3 K1 -175.27(6) . 1_545
C1 S1 O3 K1 -62.52(7) . 1_545
K1 S1 O3 K1 -169.43(8) . 1_545
O1 S1 O3 K1 -42.51(11) . 2_575
O2 S1 O3 K1 93.62(9) . 2_575
C1 S1 O3 K1 -153.63(8) . 2_575
K1 S1 O3 K1 99.47(8) . 2_575
O1 K1 O3 S1 171.59(6) 1_465 .
O2 K1 O3 S1 -158.40(6) 1_455 .
O1 K1 O3 S1 69.83(6) 2_675 .
O2 K1 O3 S1 3.44(5) . .
O3 K1 O3 S1 16.59(12) 1_565 .
F2 K1 O3 S1 -33.82(6) 1_565 .
O3 K1 O3 S1 130.58(7) 2_575 .
F1 K1 O3 S1 -94.85(6) 1_465 .
F4 K1 O3 S1 -68.56(5) . .
K1 K1 O3 S1 95.63(6) 2_585 .
O1 K1 O3 K1 -24.99(13) 1_465 1_545
O2 K1 O3 K1 5.02(7) 1_455 1_545
O1 K1 O3 K1 -126.76(7) 2_675 1_545
O2 K1 O3 K1 166.86(10) . 1_545
O3 K1 O3 K1 180.0 1_565 1_545
F2 K1 O3 K1 129.59(7) 1_565 1_545
O3 K1 O3 K1 -66.01(7) 2_575 1_545
F1 K1 O3 K1 68.56(9) 1_465 1_545
F4 K1 O3 K1 94.86(8) . 1_545
S1 K1 O3 K1 163.41(12) . 1_545
K1 K1 O3 K1 -100.95(8) 2_585 1_545
O1 K1 O3 K1 41.01(9) 1_465 2_575
O2 K1 O3 K1 71.02(3) 1_455 2_575
O1 K1 O3 K1 -60.75(4) 2_675 2_575
O2 K1 O3 K1 -127.14(5) . 2_575
O3 K1 O3 K1 -114.00(7) 1_565 2_575
F2 K1 O3 K1 -164.40(3) 1_565 2_575
O3 K1 O3 K1 0.0 2_575 2_575
F1 K1 O3 K1 134.57(4) 1_465 2_575
F4 K1 O3 K1 160.86(4) . 2_575
S1 K1 O3 K1 -130.58(7) . 2_575
K1 K1 O3 K1 -34.95(4) 2_585 2_575
O1 S1 C1 F1 35.59(12) . .
O2 S1 C1 F1 -85.16(12) . .
O3 S1 C1 F1 155.42(10) . .
K1 S1 C1 F1 -147.50(9) . .
O1 S1 C1 F2 -80.97(12) . .
O2 S1 C1 F2 158.28(11) . .
O3 S1 C1 F2 38.86(13) . .
K1 S1 C1 F2 95.94(11) . .
O1 S1 C1 C2 157.33(12) . .
O2 S1 C1 C2 36.58(13) . .
O3 S1 C1 C2 -82.84(12) . .
K1 S1 C1 C2 -25.76(13) . .
F1 C1 C2 F3 47.45(17) . .
F2 C1 C2 F3 164.19(13) . .
S1 C1 C2 F3 -74.26(15) . .
F1 C1 C2 F4 165.19(13) . .
F2 C1 C2 F4 -78.06(16) . .
S1 C1 C2 F4 43.49(16) . .
F1 C1 C2 C3 -74.14(17) . .
F2 C1 C2 C3 42.60(18) . .
S1 C1 C2 C3 164.15(12) . .
F3 C2 C3 F6 160.99(14) . .
F4 C2 C3 F6 43.71(18) . .
C1 C2 C3 F6 -77.42(18) . .
F3 C2 C3 F5 -80.36(17) . .
F4 C2 C3 F5 162.36(13) . .
C1 C2 C3 F5 41.23(18) . .
F3 C2 C3 C4 40.3(2) . .
F4 C2 C3 C4 -77.01(18) . .
C1 C2 C3 C4 161.86(16) . .
F6 C3 C4 F8 -70.4(2) . .
F5 C3 C4 F8 172.66(16) . .
C2 C3 C4 F8 51.0(2) . .
F6 C3 C4 F7 168.33(16) . .
F5 C3 C4 F7 51.4(2) . .
C2 C3 C4 F7 -70.3(2) . .
F6 C3 C4 F9 48.9(2) . .
F5 C3 C4 F9 -68.0(2) . .
C2 C3 C4 F9 170.34(17) . .
F2 C1 F1 K1 71.73(13) . 1_645
C2 C1 F1 K1 -170.92(9) . 1_645
S1 C1 F1 K1 -45.27(12) . 1_645
F1 C1 F2 K1 -114.97(11) . 1_545
C2 C1 F2 K1 127.71(11) . 1_545
S1 C1 F2 K1 2.12(16) . 1_545
F3 C2 F4 K1 68.10(16) . .
C1 C2 F4 K1 -49.83(17) . .
C3 C2 F4 K1 -174.44(9) . .
O1 K1 F4 C2 -156.53(12) 1_465 .
O2 K1 F4 C2 135.12(13) 1_455 .
O1 K1 F4 C2 -5.00(14) 2_675 .
O3 K1 F4 C2 55.47(12) . .
O2 K1 F4 C2 -2.99(12) . .
O3 K1 F4 C2 -85.38(13) 1_565 .
F2 K1 F4 C2 -83.22(13) 1_565 .
O3 K1 F4 C2 89.43(13) 2_575 .
F1 K1 F4 C2 -144.10(13) 1_465 .
S1 K1 F4 C2 26.79(12) . .
K1 K1 F4 C2 -76.41(16) 2_585 .
